data_7003509
loop_
_publ_author_name
'Li, Peiyi'
'Ahrens, Birte'
'Bond, Andrew D.'
'Davies, John E.'
'Koentjoro, Olivia F.'
'Raithby, Paul R.'
'Teat, Simon J.'

_publ_section_title
;
 A new series of dinuclear Au(i) complexes linked by diethynylpyridine
 groups
;
_journal_issue 12
_journal_name_full 'Dalton Transactions'
_journal_page_first 1635
_journal_page_last 1646
_journal_paper_doi 10.1039/b716664h
_journal_year 2008
_chemical_formula_sum 'C50 H36 Au2 N2 P2'
_chemical_formula_weight 1120.68
_chemical_name_common 'Complex 4'
_chemical_name_systematic 'Complex 4'
_space_group_IT_number 14
_symmetry_cell_setting monoclinic
_symmetry_space_group_name_Hall '-P 2ybc'
_symmetry_space_group_name_H-M 'P 1 21/c 1'
_atom_sites_solution_hydrogens geom
_atom_sites_solution_primary direct
_atom_sites_solution_secondary difmap
_audit_creation_method SHELXL-97
_cell_angle_alpha 90.00
_cell_angle_beta 96.947(2)
_cell_angle_gamma 90.00
_cell_formula_units_Z 2
_cell_length_a 7.0693(1)
_cell_length_b 13.7695(4)
_cell_length_c 21.3934(6)
_cell_measurement_reflns_used 18945
_cell_measurement_temperature 180(2)
_cell_measurement_theta_max 27.49
_cell_measurement_theta_min 3.53
_cell_volume 2067.16(9)
_computing_cell_refinement 'HKL Scalepack (Otwinowski & Minor 1997)'
_computing_data_collection
;
"Collect" data collection software, Nonius B.V., 1998.
;
_computing_data_reduction
;
"Collect" data collection software, Nonius B.V., 1998.
;
_computing_molecular_graphics 'SHELXTL-PLUS (Sheldrick, 1991)'
_computing_publication_material 'SHELXL-97 (Sheldrick, 1997)'
_computing_structure_refinement 'SHELXL-97 (Sheldrick, 1997)'
_computing_structure_solution 'SHELXS-97 (Sheldrick, 1990)'
_diffrn_ambient_temperature 180(2)
_diffrn_measured_fraction_theta_full 0.992
_diffrn_measured_fraction_theta_max 0.992
_diffrn_measurement_device_type 'Nonius KappaCCD'
_diffrn_measurement_method CCD
_diffrn_radiation_monochromator graphite
_diffrn_radiation_source 'fine-focus sealed tube'
_diffrn_radiation_type MoK\a
_diffrn_radiation_wavelength 0.71069
_diffrn_reflns_av_R_equivalents 0.0699
_diffrn_reflns_av_sigmaI/netI 0.0471
_diffrn_reflns_limit_h_max 9
_diffrn_reflns_limit_h_min 0
_diffrn_reflns_limit_k_max 17
_diffrn_reflns_limit_k_min -17
_diffrn_reflns_limit_l_max 27
_diffrn_reflns_limit_l_min -27
_diffrn_reflns_number 18945
_diffrn_reflns_theta_full 27.49
_diffrn_reflns_theta_max 27.49
_diffrn_reflns_theta_min 3.53
_exptl_absorpt_coefficient_mu 7.204
_exptl_absorpt_correction_T_max 0.7146
_exptl_absorpt_correction_T_min 0.2211
_exptl_absorpt_correction_type multi-scan
_exptl_absorpt_process_details 'Sortav (Blessing, 1995)'
_exptl_crystal_colour Orange
_exptl_crystal_density_diffrn 1.800
_exptl_crystal_density_method 'not measured'
_exptl_crystal_description Needle
_exptl_crystal_F_000 1076
_exptl_crystal_size_max 0.30
_exptl_crystal_size_mid 0.07
_exptl_crystal_size_min 0.05
_refine_diff_density_max 1.848
_refine_diff_density_min -1.630
_refine_diff_density_rms 0.129
_refine_ls_extinction_method none
_refine_ls_goodness_of_fit_ref 1.040
_refine_ls_hydrogen_treatment constr
_refine_ls_matrix_type full
_refine_ls_number_parameters 253
_refine_ls_number_reflns 4705
_refine_ls_number_restraints 0
_refine_ls_restrained_S_all 1.040
_refine_ls_R_factor_all 0.0412
_refine_ls_R_factor_gt 0.0309
_refine_ls_shift/su_max 0.002
_refine_ls_shift/su_mean 0.000
_refine_ls_structure_factor_coef Fsqd
_refine_ls_weighting_details 'calc w=1/[\s^2^(Fo^2^)+(0.0334P)^2^+2.2934P] where P=(Fo^2^+2Fc^2^)/3'
_refine_ls_weighting_scheme calc
_refine_ls_wR_factor_gt 0.0719
_refine_ls_wR_factor_ref 0.0764
_reflns_number_gt 3943
_reflns_number_total 4705
_reflns_threshold_expression >2sigma(I)
_cod_data_source_file b716664h.txt
_cod_data_source_block pr0054
_cod_depositor_comments
;
The following automatic conversions were performed:
'_symmetry_cell_setting' value 'Monoclinic' changed to 'monoclinic'
according to '/home/saulius/struct/CIF-dictionaries/cif_core.dic'
dictionary named 'cif_core.dic' version 2.4.1 from
2010-06-29.

'_exptl_absorpt_correction_type' value 'Multi-scan' changed
to 'multi-scan' according to
'/home/saulius/struct/CIF-dictionaries/cif_core.dic' dictionary named
'cif_core.dic' version 2.4.1 from 2010-06-29.

Automatic conversion script
Id: cif_fix_enum 1527 2010-12-29 10:47:43Z saulius 
;
_cod_original_sg_symbol_H-M P2(1)/c
_cod_database_code 7003509

loop_
_symmetry_equiv_pos_as_xyz
'x, y, z'
'-x, y+1/2, -z+1/2'
'-x, -y, -z'
'x, -y-1/2, z-1/2'

loop_
_atom_site_label
_atom_site_type_symbol
_atom_site_fract_x
_atom_site_fract_y
_atom_site_fract_z
_atom_site_U_iso_or_equiv
_atom_site_adp_type
_atom_site_occupancy
_atom_site_symmetry_multiplicity
_atom_site_calc_flag
_atom_site_refinement_flags
_atom_site_disorder_assembly
_atom_site_disorder_group
Au1 Au 1.17898(2) 0.837595(12) 0.741443(7) 0.03037(7) Uani 1 1 d . . .
P1 P 1.35648(15) 0.83491(8) 0.65946(5) 0.0276(2) Uani 1 1 d . . .
C1 C 1.0064(6) 0.8483(3) 0.8092(2) 0.0314(9) Uani 1 1 d . . .
C2 C 0.8955(6) 0.8691(3) 0.84515(19) 0.0319(9) Uani 1 1 d . . .
C3 C 0.7713(5) 0.9026(3) 0.88874(18) 0.0286(9) Uani 1 1 d . . .
C4 C 0.5794(6) 0.8774(4) 0.8861(2) 0.0440(11) Uani 1 1 d . . .
H4A H 0.5236 0.8340 0.8545 0.053 Uiso 1 1 calc R . .
C5 C 0.4716(6) 0.9158(4) 0.9294(2) 0.0416(12) Uani 1 1 d . . .
H5A H 0.3403 0.8997 0.9274 0.050 Uiso 1 1 calc R . .
C6 C 0.5537(5) 0.9780(3) 0.97604(18) 0.0285(9) Uani 1 1 d . . .
N1 N 0.7375(5) 1.0043(3) 0.97879(17) 0.0394(9) Uani 1 1 d . . .
C7 C 0.8394(6) 0.9673(4) 0.9361(2) 0.0407(11) Uani 1 1 d . . .
H7A H 0.9690 0.9866 0.9381 0.049 Uiso 1 1 calc R . .
C101 C 1.1982(6) 0.8267(3) 0.5862(2) 0.0297(9) Uani 1 1 d . . .
C102 C 1.0436(6) 0.8911(3) 0.5784(2) 0.0362(10) Uani 1 1 d . . .
H10A H 1.0253 0.9366 0.6105 0.043 Uiso 1 1 calc R . .
C103 C 0.9180(6) 0.8877(4) 0.5237(2) 0.0438(12) Uani 1 1 d . . .
H10B H 0.8157 0.9328 0.5179 0.053 Uiso 1 1 calc R . .
C104 C 0.9380(7) 0.8210(4) 0.4782(2) 0.0477(13) Uani 1 1 d . . .
H10C H 0.8489 0.8189 0.4412 0.057 Uiso 1 1 calc R . .
C105 C 1.0866(7) 0.7570(4) 0.4857(2) 0.0473(12) Uani 1 1 d . . .
H10D H 1.1005 0.7105 0.4538 0.057 Uiso 1 1 calc R . .
C106 C 1.2182(6) 0.7592(4) 0.5398(2) 0.0393(10) Uani 1 1 d . . .
H10E H 1.3211 0.7143 0.5447 0.047 Uiso 1 1 calc R . .
C111 C 1.5287(6) 0.7370(3) 0.65976(19) 0.0318(9) Uani 1 1 d . . .
C112 C 1.5323(10) 0.6653(4) 0.7044(3) 0.0672(19) Uani 1 1 d . . .
H11A H 1.4413 0.6653 0.7336 0.081 Uiso 1 1 calc R . .
C113 C 1.6697(10) 0.5925(5) 0.7067(3) 0.082(2) Uani 1 1 d . . .
H11B H 1.6717 0.5427 0.7375 0.099 Uiso 1 1 calc R . .
C114 C 1.8016(8) 0.5922(4) 0.6649(3) 0.0587(15) Uani 1 1 d . . .
H11C H 1.8961 0.5428 0.6670 0.070 Uiso 1 1 calc R . .
C115 C 1.7968(7) 0.6632(3) 0.6203(3) 0.0504(14) Uani 1 1 d . . .
H11D H 1.8866 0.6624 0.5907 0.060 Uiso 1 1 calc R . .
C116 C 1.6631(6) 0.7357(4) 0.6180(2) 0.0441(12) Uani 1 1 d . . .
H11E H 1.6629 0.7855 0.5873 0.053 Uiso 1 1 calc R . .
C121 C 1.5008(6) 0.9432(3) 0.65095(19) 0.0297(9) Uani 1 1 d . . .
C122 C 1.6504(6) 0.9618(4) 0.6979(2) 0.0417(11) Uani 1 1 d . . .
H12A H 1.6726 0.9195 0.7331 0.050 Uiso 1 1 calc R . .
C123 C 1.7659(6) 1.0410(4) 0.6936(2) 0.0475(13) Uani 1 1 d . . .
H12B H 1.8692 1.0523 0.7255 0.057 Uiso 1 1 calc R . .
C124 C 1.7343(7) 1.1043(4) 0.6438(3) 0.0495(13) Uani 1 1 d . . .
H12C H 1.8126 1.1600 0.6421 0.059 Uiso 1 1 calc R . .
C125 C 1.5880(8) 1.0865(4) 0.5962(3) 0.0600(15) Uani 1 1 d . . .
H12D H 1.5669 1.1291 0.5611 0.072 Uiso 1 1 calc R . .
C126 C 1.4719(7) 1.0053(4) 0.6002(2) 0.0472(12) Uani 1 1 d . . .
H12E H 1.3715 0.9927 0.5675 0.057 Uiso 1 1 calc R . .

loop_
_atom_site_aniso_label
_atom_site_aniso_U_11
_atom_site_aniso_U_22
_atom_site_aniso_U_33
_atom_site_aniso_U_23
_atom_site_aniso_U_13
_atom_site_aniso_U_12
Au1 0.03140(10) 0.03793(12) 0.02364(10) 0.00092(7) 0.01088(6) 0.00366(6)
P1 0.0294(5) 0.0325(6) 0.0226(5) 0.0021(4) 0.0099(4) 0.0029(4)
C1 0.032(2) 0.041(3) 0.023(2) 0.0015(17) 0.0101(16) 0.0049(17)
C2 0.029(2) 0.039(2) 0.028(2) 0.0018(19) 0.0043(16) 0.0038(18)
C3 0.0271(19) 0.037(2) 0.0229(19) 0.0056(17) 0.0097(15) 0.0050(16)
C4 0.036(2) 0.065(3) 0.033(2) -0.014(2) 0.0094(19) -0.005(2)
C5 0.025(2) 0.065(3) 0.037(2) -0.010(2) 0.0142(18) -0.006(2)
C6 0.0225(17) 0.039(2) 0.0252(19) 0.0054(18) 0.0068(14) 0.0025(16)
N1 0.0277(17) 0.056(3) 0.0370(19) -0.0105(18) 0.0142(14) -0.0047(16)
C7 0.027(2) 0.057(3) 0.040(3) -0.008(2) 0.0143(18) -0.007(2)
C101 0.030(2) 0.033(2) 0.027(2) 0.0049(17) 0.0061(16) -0.0056(16)
C102 0.039(2) 0.036(3) 0.034(2) 0.0018(19) 0.0062(18) 0.0001(19)
C103 0.034(2) 0.053(3) 0.044(3) 0.014(2) 0.0035(19) 0.000(2)
C104 0.044(3) 0.064(4) 0.034(3) 0.002(2) -0.002(2) -0.010(2)
C105 0.051(3) 0.055(3) 0.036(3) -0.015(2) 0.004(2) -0.008(2)
C106 0.039(2) 0.043(3) 0.036(2) -0.005(2) 0.0081(19) -0.001(2)
C111 0.033(2) 0.033(2) 0.031(2) 0.0068(18) 0.0103(16) 0.0014(17)
C112 0.090(5) 0.054(4) 0.068(4) 0.030(3) 0.053(4) 0.031(3)
C113 0.114(5) 0.057(4) 0.086(5) 0.047(4) 0.054(4) 0.042(4)
C114 0.063(3) 0.050(3) 0.066(4) 0.006(3) 0.021(3) 0.022(3)
C115 0.043(3) 0.044(3) 0.070(4) -0.001(3) 0.030(3) 0.002(2)
C116 0.044(3) 0.040(3) 0.053(3) 0.015(2) 0.026(2) 0.008(2)
C121 0.032(2) 0.031(2) 0.028(2) -0.0028(17) 0.0084(16) 0.0018(17)
C122 0.041(2) 0.054(3) 0.029(2) 0.002(2) 0.0001(18) -0.005(2)
C123 0.037(2) 0.062(4) 0.044(3) -0.012(2) 0.006(2) -0.009(2)
C124 0.050(3) 0.042(3) 0.060(3) -0.009(3) 0.020(2) -0.013(2)
C125 0.064(3) 0.052(4) 0.061(4) 0.021(3) -0.003(3) -0.014(3)
C126 0.048(3) 0.048(3) 0.043(3) 0.015(2) -0.007(2) -0.012(2)

loop_
_atom_type_symbol
_atom_type_description
_atom_type_scat_dispersion_real
_atom_type_scat_dispersion_imag
_atom_type_scat_source
C C 0.0033 0.0016 'International Tables Vol C Tables 4.2.6.8 and 6.1.1.4'
H H 0.0000 0.0000 'International Tables Vol C Tables 4.2.6.8 and 6.1.1.4'
Au Au -2.0133 8.8022 'International Tables Vol C Tables 4.2.6.8 and 6.1.1.4'
N N 0.0061 0.0033 'International Tables Vol C Tables 4.2.6.8 and 6.1.1.4'
P P 0.1023 0.0942 'International Tables Vol C Tables 4.2.6.8 and 6.1.1.4'

loop_
_geom_angle_atom_site_label_1
_geom_angle_atom_site_label_2
_geom_angle_atom_site_label_3
_geom_angle
_geom_angle_site_symmetry_1
_geom_angle_site_symmetry_3
_geom_angle_publ_flag
C1 Au1 P1 174.84(12) . . ?
C111 P1 C101 107.4(2) . . ?
C111 P1 C121 102.9(2) . . ?
C101 P1 C121 104.93(18) . . ?
C111 P1 Au1 116.17(14) . . ?
C101 P1 Au1 109.07(14) . . ?
C121 P1 Au1 115.45(13) . . ?
C2 C1 Au1 169.2(4) . . ?
C1 C2 C3 174.7(5) . . ?
C7 C3 C4 116.1(4) . . ?
C7 C3 C2 119.7(4) . . ?
C4 C3 C2 124.2(4) . . ?
C5 C4 C3 119.4(4) . . ?
C4 C5 C6 120.3(4) . . ?
N1 C6 C5 121.1(4) . . ?
N1 C6 C6 115.7(4) . 3_677 ?
C5 C6 C6 123.1(4) . 3_677 ?
C7 N1 C6 117.8(4) . . ?
N1 C7 C3 125.2(4) . . ?
C106 C101 C102 119.2(4) . . ?
C106 C101 P1 123.8(3) . . ?
C102 C101 P1 116.9(3) . . ?
C103 C102 C101 119.4(4) . . ?
C104 C103 C102 121.2(5) . . ?
C103 C104 C105 119.8(5) . . ?
C104 C105 C106 120.7(5) . . ?
C101 C106 C105 119.7(4) . . ?
C112 C111 C116 118.9(4) . . ?
C112 C111 P1 119.6(3) . . ?
C116 C111 P1 121.4(3) . . ?
C111 C112 C113 119.9(5) . . ?
C114 C113 C112 120.4(5) . . ?
C115 C114 C113 119.6(5) . . ?
C114 C115 C116 120.4(5) . . ?
C115 C116 C111 120.7(4) . . ?
C126 C121 C122 118.8(4) . . ?
C126 C121 P1 123.6(3) . . ?
C122 C121 P1 117.6(3) . . ?
C123 C122 C121 120.3(4) . . ?
C122 C123 C124 120.9(4) . . ?
C123 C124 C125 119.8(5) . . ?
C124 C125 C126 119.3(5) . . ?
C121 C126 C125 120.9(4) . . ?

loop_
_geom_bond_atom_site_label_1
_geom_bond_atom_site_label_2
_geom_bond_distance
_geom_bond_site_symmetry_2
_geom_bond_publ_flag
Au1 C1 2.011(4) . ?
Au1 P1 2.2769(11) . ?
P1 C111 1.816(4) . ?
P1 C101 1.816(4) . ?
P1 C121 1.828(4) . ?
C1 C2 1.197(6) . ?
C2 C3 1.432(5) . ?
C3 C7 1.389(6) . ?
C3 C4 1.396(6) . ?
C4 C5 1.376(6) . ?
C5 C6 1.388(6) . ?
C6 N1 1.344(5) . ?
C6 C6 1.477(8) 3_677 ?
N1 C7 1.332(5) . ?
C101 C106 1.380(6) . ?
C101 C102 1.401(6) . ?
C102 C103 1.381(6) . ?
C103 C104 1.359(7) . ?
C104 C105 1.366(7) . ?
C105 C106 1.394(6) . ?
C111 C112 1.372(6) . ?
C111 C116 1.381(6) . ?
C112 C113 1.392(8) . ?
C113 C114 1.368(8) . ?
C114 C115 1.364(7) . ?
C115 C116 1.372(6) . ?
C121 C126 1.378(6) . ?
C121 C122 1.391(6) . ?
C122 C123 1.372(7) . ?
C123 C124 1.373(7) . ?
C124 C125 1.383(7) . ?
C125 C126 1.396(7) . ?
